data_4133690
loop_
_publ_author_name
'Arnold, Amela'
'Sherbow, Tobias J.'
'Sayler, Richard I.'
'Britt, R. David'
'Thompson, Emily J.'
'Mu\~noz, M Teresa'
'Fettinger, James C.'
'Berben, Louise A.'

_publ_section_title
;
 Organic Electron Delocalization Modulated by Ligand Charge States in
 [L<sub>2</sub>M]<sup> <i>n-</i> </sup> Complexes of Group 13 Ions.
;
_journal_issue 40
_journal_name_full 'Journal of the American Chemical Society'
_journal_page_first 15792
_journal_page_last 15803
_journal_paper_doi 10.1021/jacs.9b05602
_journal_volume 141
_journal_year 2019
_chemical_formula_moiety 'C78 H78 Al N6 Na3 O7, 2(C4 H8 O)'
_chemical_formula_sum 'C86 H94 Al N6 Na3 O9'
_chemical_formula_weight 1451.62
_space_group_crystal_system monoclinic
_space_group_IT_number 15
_space_group_name_Hall '-C 2yc'
_space_group_name_H-M_alt 'C 1 2/c 1'
_atom_sites_solution_hydrogens geom
_audit_creation_method SHELXL-2017/1
_cell_angle_alpha 90
_cell_angle_beta 99.1947(17)
_cell_angle_gamma 90
_cell_formula_units_Z 4
_cell_length_a 20.9379(6)
_cell_length_b 22.5375(7)
_cell_length_c 15.8419(5)
_cell_measurement_reflns_used 9243
_cell_measurement_temperature 100(2)
_cell_measurement_theta_max 72.14
_cell_measurement_theta_min 3.81
_cell_volume 7379.5(4)
_computing_cell_refinement 'SAINT (8.37a) (Bruker, 2016)'
_computing_data_collection 'Apex3 (2017.3) (Bruker, 2017)'
_computing_data_reduction 'SAINT (8.37a) (Bruker, 2016)'
_computing_molecular_graphics 'Bruker SHELXTL'
_computing_publication_material 'Bruker SHELXTL'
_computing_structure_refinement 'SHELXL-2017/1 (Sheldrick, 2017)'
_computing_structure_solution 'SHELXT (Sheldrick, 2014)'
_diffrn_ambient_temperature 100(2)
_diffrn_measured_fraction_theta_full 1.000
_diffrn_measured_fraction_theta_max 1.000
_diffrn_measurement_device_type 'Bruker Photon100 CMOS'
_diffrn_measurement_method '\f and \w scans'
_diffrn_radiation_type CuK\a
_diffrn_radiation_wavelength 1.54178
_diffrn_reflns_av_R_equivalents 0.0399
_diffrn_reflns_av_unetI/netI 0.0382
_diffrn_reflns_Laue_measured_fraction_full 1.000
_diffrn_reflns_Laue_measured_fraction_max 1.000
_diffrn_reflns_limit_h_max 25
_diffrn_reflns_limit_h_min -25
_diffrn_reflns_limit_k_max 27
_diffrn_reflns_limit_k_min -27
_diffrn_reflns_limit_l_max 19
_diffrn_reflns_limit_l_min -19
_diffrn_reflns_number 22598
_diffrn_reflns_point_group_measured_fraction_full 1.000
_diffrn_reflns_point_group_measured_fraction_max 1.000
_diffrn_reflns_theta_full 67.679
_diffrn_reflns_theta_max 68.402
_diffrn_reflns_theta_min 2.901
_exptl_absorpt_coefficient_mu 0.933
_exptl_absorpt_correction_T_max 0.8855
_exptl_absorpt_correction_T_min 0.8090
_exptl_absorpt_correction_type multi-scan
_exptl_absorpt_process_details 'SADABS 2016/2 (Sheldrick, 2016)'
_exptl_crystal_colour brown
_exptl_crystal_density_diffrn 1.307
_exptl_crystal_description block
_exptl_crystal_F_000 3080
_exptl_crystal_size_max 0.318
_exptl_crystal_size_mid 0.160
_exptl_crystal_size_min 0.118
_refine_diff_density_max 0.498
_refine_diff_density_min -0.666
_refine_diff_density_rms 0.074
_refine_ls_extinction_method none
_refine_ls_goodness_of_fit_ref 1.041
_refine_ls_hydrogen_treatment constr
_refine_ls_matrix_type full
_refine_ls_number_parameters 581
_refine_ls_number_reflns 6779
_refine_ls_number_restraints 128
_refine_ls_restrained_S_all 1.077
_refine_ls_R_factor_all 0.1058
_refine_ls_R_factor_gt 0.0852
_refine_ls_shift/su_max 0.000
_refine_ls_shift/su_mean 0.000
_refine_ls_structure_factor_coef Fsqd
_refine_ls_weighting_details 'w=1/[\s^2^(Fo^2^)+(0.1494P)^2^+14.8545P] where P=(Fo^2^+2Fc^2^)/3'
_refine_ls_weighting_scheme calc
_refine_ls_wR_factor_gt 0.2432
_refine_ls_wR_factor_ref 0.2643
_reflns_Friedel_coverage 0.000
_reflns_number_gt 5097
_reflns_number_total 6779
_reflns_threshold_expression 'I > 2\s(I)'
_cod_data_source_file ja9b05602_si_001.cif
_cod_data_source_block TJS67FMI
_cod_depositor_comments
;
The following automatic conversions were performed:

data item '_exptl_absorpt_correction_type' value 'Multi-scan' was
changed to 'multi-scan' in accordance with the
/home/saulius/struct/COD-crude-data/automatic-downloads/DataCite-retrospective/ACS/depositions/lib/dictionaries/cif_core.dic
dictionary named 'cif_core.dic' version 2.4.2 last updated on
2011-04-26.

Automatic conversion script
Id: cif_fix_values 6909 2019-04-08 15:41:33Z antanas 
;
_cod_original_sg_symbol_H-M 'C 2/c'
_cod_database_code 4133690
_shelx_shelxl_version_number 2017/1
_shelx_space_group_comment
; 
The symmetry employed for this shelxl refinement is uniquely defined 
by the following loop, which should always be used as a source of 
symmetry information in preference to the above space-group names. 
They are only intended as comments. 
;
_shelx_estimated_absorpt_t_min 0.756
_shelx_estimated_absorpt_t_max 0.898

loop_
_space_group_symop_operation_xyz
'x, y, z'
'-x, y, -z+1/2'
'x+1/2, y+1/2, z'
'-x+1/2, y+1/2, -z+1/2'
'-x, -y, -z'
'x, -y, z-1/2'
'-x+1/2, -y+1/2, -z'
'x+1/2, -y+1/2, z-1/2'

loop_
_atom_site_label
_atom_site_type_symbol
_atom_site_fract_x
_atom_site_fract_y
_atom_site_fract_z
_atom_site_U_iso_or_equiv
_atom_site_adp_type
_atom_site_occupancy
_atom_site_site_symmetry_order
_atom_site_calc_flag
_atom_site_refinement_flags_posn
_atom_site_refinement_flags_adp
_atom_site_refinement_flags_occupancy
_atom_site_disorder_assembly
_atom_site_disorder_group
Al1 Al 0.500000 0.74762(6) 0.750000 0.0411(3) Uani 1 2 d S T P A .
Na1 Na 0.48671(19) 0.60415(11) 0.7454(6) 0.0487(13) Uani 0.5 1 d . . P A .
Na2 Na 0.39407(9) 0.88067(8) 0.72167(11) 0.0707(5) Uani 1 1 d D . . . .
N1 N 0.47431(14) 0.68551(12) 0.83639(17) 0.0438(6) Uani 1 1 d . . . . .
N2 N 0.40723(14) 0.74817(12) 0.71866(17) 0.0424(6) Uani 1 1 d . . . . .
N3 N 0.48508(13) 0.81243(12) 0.65363(17) 0.0420(6) Uani 1 1 d . . . . .
C1 C 0.6358(4) 0.5791(4) 0.8545(6) 0.072(2) Uani 0.65 1 d D U P A 2
H1A H 0.676575 0.599880 0.874020 0.108 Uiso 0.65 1 calc R U P A 2
H1B H 0.634826 0.565696 0.795398 0.108 Uiso 0.65 1 calc R U P A 2
H1C H 0.632347 0.544686 0.891316 0.108 Uiso 0.65 1 calc R U P A 2
C1B C 0.6508(5) 0.5983(6) 0.8801(9) 0.054(3) Uani 0.35 1 d D U P A 1
H1D H 0.679065 0.632836 0.893557 0.081 Uiso 0.35 1 calc R U P A 1
H1E H 0.663251 0.576999 0.831320 0.081 Uiso 0.35 1 calc R U P A 1
H1F H 0.655030 0.571894 0.929769 0.081 Uiso 0.35 1 calc R U P A 1
O1 O 0.58273(16) 0.61842(14) 0.8583(2) 0.0722(9) Uani 1 1 d D . . . .
C2 C 0.57008(19) 0.64895(18) 0.9299(2) 0.0554(9) Uani 1 1 d . . . . .
C3 C 0.6096(2) 0.6470(2) 1.0087(3) 0.0737(13) Uani 1 1 d . . . . .
H3 H 0.650226 0.627261 1.014726 0.088 Uiso 1 1 calc R U . . .
C4 C 0.5899(3) 0.6738(2) 1.0789(3) 0.0763(13) Uani 1 1 d . . . . .
H4 H 0.617087 0.673129 1.132987 0.092 Uiso 1 1 calc R U . . .
C5 C 0.5311(3) 0.7013(2) 1.0700(3) 0.0696(12) Uani 1 1 d . . . . .
H5 H 0.516825 0.718580 1.118379 0.084 Uiso 1 1 calc R U . . .
C6 C 0.4923(2) 0.70406(17) 0.9913(2) 0.0552(9) Uani 1 1 d . . . . .
H6 H 0.451268 0.722933 0.986433 0.066 Uiso 1 1 calc R U . . .
C7 C 0.51167(18) 0.67989(15) 0.9187(2) 0.0456(8) Uani 1 1 d . . . . .
C8 C 0.40668(18) 0.68008(15) 0.8305(2) 0.0469(8) Uani 1 1 d . . . . .
C9 C 0.3777(2) 0.63780(18) 0.8840(2) 0.0560(9) Uani 1 1 d . . . . .
C10 C 0.4099(2) 0.58479(19) 0.9126(3) 0.0618(10) Uani 1 1 d . . . . .
H10 H 0.451412 0.576896 0.898058 0.074 Uiso 1 1 calc R U . . .
C11 C 0.3823(3) 0.5439(2) 0.9616(3) 0.0835(15) Uani 1 1 d . . . . .
H11 H 0.404369 0.507930 0.978273 0.100 Uiso 1 1 calc R U . . .
C12 C 0.3232(3) 0.5550(3) 0.9862(4) 0.0936(18) Uani 1 1 d . . . . .
H12 H 0.304846 0.526999 1.020206 0.112 Uiso 1 1 calc R U . . .
C13 C 0.2909(3) 0.6071(3) 0.9609(3) 0.0859(15) Uani 1 1 d . . . . .
H13 H 0.249906 0.614887 0.976925 0.103 Uiso 1 1 calc R U . . .
C14 C 0.3187(2) 0.6483(2) 0.9117(3) 0.0681(11) Uani 1 1 d . . . . .
H14 H 0.296683 0.684602 0.896682 0.082 Uiso 1 1 calc R U . . .
C15 C 0.37060(17) 0.71040(15) 0.7614(2) 0.0458(8) Uani 1 1 d . . . . .
C16 C 0.30389(19) 0.70273(17) 0.7289(2) 0.0547(9) Uani 1 1 d . . . . .
H16 H 0.277654 0.679295 0.759607 0.066 Uiso 1 1 calc R U . . .
C17 C 0.27715(19) 0.72903(18) 0.6534(3) 0.0583(10) Uani 1 1 d . . . . .
H17 H 0.232914 0.722168 0.630985 0.070 Uiso 1 1 calc R U . . .
C18 C 0.31405(18) 0.76578(16) 0.6089(2) 0.0534(9) Uani 1 1 d . . . . .
H18 H 0.295383 0.783359 0.556164 0.064 Uiso 1 1 calc R U . . .
C19 C 0.37923(16) 0.77634(14) 0.6433(2) 0.0440(7) Uani 1 1 d . . . . .
C20 C 0.42305(17) 0.81317(14) 0.6078(2) 0.0444(8) Uani 1 1 d . . . . .
C21 C 0.4093(4) 0.8450(4) 0.5198(4) 0.042(2) Uani 0.65 1 d G U P B 1
C22 C 0.3498(3) 0.8728(3) 0.4968(3) 0.0454(15) Uani 0.65 1 d G U P B 1
H22 H 0.319678 0.873761 0.535751 0.054 Uiso 0.65 1 calc R U P B 1
C23 C 0.3343(3) 0.8991(4) 0.4168(4) 0.054(2) Uani 0.65 1 d G . P B 1
H23 H 0.293574 0.918078 0.401075 0.065 Uiso 0.65 1 calc R U P B 1
C24 C 0.3783(4) 0.8977(4) 0.3598(4) 0.061(3) Uani 0.65 1 d G . P B 1
H24 H 0.367681 0.915687 0.305111 0.074 Uiso 0.65 1 calc R U P B 1
C25 C 0.4378(3) 0.8699(4) 0.3828(5) 0.0536(19) Uani 0.65 1 d G . P B 1
H25 H 0.467892 0.868978 0.343821 0.064 Uiso 0.65 1 calc R U P B 1
C26 C 0.4533(3) 0.8436(4) 0.4628(5) 0.0421(18) Uani 0.65 1 d G . P B 1
H26 H 0.493998 0.824661 0.478497 0.051 Uiso 0.65 1 calc R U P B 1
C21B C 0.3970(8) 0.8465(8) 0.5343(8) 0.040(2) Uani 0.35 1 d G U P B 2
C22B C 0.3418(8) 0.8817(7) 0.5245(7) 0.049(2) Uani 0.35 1 d G U P B 2
H22B H 0.317494 0.885240 0.570082 0.059 Uiso 0.35 1 calc R U P B 2
C23B C 0.3221(8) 0.9116(8) 0.4481(9) 0.094(8) Uani 0.35 1 d G . P B 2
H23B H 0.284324 0.935669 0.441430 0.112 Uiso 0.35 1 calc R U P B 2
C24B C 0.3575(10) 0.9064(9) 0.3815(8) 0.098(10) Uani 0.35 1 d G . P B 2
H24B H 0.344081 0.926835 0.329224 0.118 Uiso 0.35 1 calc R U P B 2
C25B C 0.4127(9) 0.8712(9) 0.3912(11) 0.087(7) Uani 0.35 1 d G . P B 2
H25B H 0.437009 0.867574 0.345671 0.104 Uiso 0.35 1 calc R U P B 2
C26B C 0.4325(7) 0.8412(9) 0.4676(12) 0.062(5) Uani 0.35 1 d G . P B 2
H26B H 0.470181 0.817145 0.474324 0.075 Uiso 0.35 1 calc R U P B 2
C27 C 0.53067(17) 0.85289(15) 0.6333(2) 0.0461(8) Uani 1 1 d . . . . .
C28 C 0.59181(19) 0.83255(18) 0.6205(2) 0.0544(9) Uani 1 1 d . . . . .
H28 H 0.600906 0.791278 0.625063 0.065 Uiso 1 1 calc R U . . .
C29 C 0.6396(2) 0.8711(2) 0.6011(3) 0.0667(11) Uani 1 1 d . . . . .
H29 H 0.680595 0.856068 0.593180 0.080 Uiso 1 1 calc R U . . .
C30 C 0.6271(2) 0.9310(2) 0.5936(3) 0.0707(12) Uani 1 1 d . . . . .
H30 H 0.659051 0.957138 0.578660 0.085 Uiso 1 1 calc R U . . .
C31 C 0.5684(2) 0.95302(18) 0.6076(3) 0.0639(11) Uani 1 1 d . . . . .
H31 H 0.560403 0.994480 0.603045 0.077 Uiso 1 1 calc R U . . .
C32 C 0.52024(18) 0.91498(16) 0.6286(2) 0.0489(8) Uani 1 1 d . . . . .
O32 O 0.46250(13) 0.93519(10) 0.64844(16) 0.0525(6) Uani 1 1 d . . . . .
C33 C 0.4448(4) 0.9946(2) 0.6266(6) 0.117(3) Uani 1 1 d . . . . .
H33A H 0.473972 1.021790 0.662472 0.176 Uiso 1 1 calc R U . . .
H33B H 0.400215 1.001625 0.635870 0.176 Uiso 1 1 calc R U . . .
H33C H 0.447859 1.001590 0.566302 0.176 Uiso 1 1 calc R U . . .
O34 O 0.2986(3) 0.9270(3) 0.6885(4) 0.0836(19) Uani 0.65 1 d D U P B 1
C34 C 0.2386(4) 0.8979(4) 0.6946(9) 0.119(4) Uani 0.65 1 d D U P B 1
H34A H 0.245473 0.867569 0.740318 0.143 Uiso 0.65 1 calc R U P B 1
H34B H 0.222107 0.877770 0.639952 0.143 Uiso 0.65 1 calc R U P B 1
C35 C 0.1911(4) 0.9414(4) 0.7138(7) 0.100(3) Uani 0.65 1 d D . P B 1
H35A H 0.172818 0.929268 0.765029 0.120 Uiso 0.65 1 calc R U P B 1
H35B H 0.155333 0.945160 0.665017 0.120 Uiso 0.65 1 calc R U P B 1
C36 C 0.2266(3) 0.9990(4) 0.7296(6) 0.096(3) Uani 0.65 1 d D . P B 1
H36A H 0.237769 1.007234 0.791551 0.115 Uiso 0.65 1 calc R U P B 1
H36B H 0.200468 1.032362 0.701725 0.115 Uiso 0.65 1 calc R U P B 1
C37 C 0.2870(4) 0.9894(3) 0.6895(9) 0.110(4) Uani 0.65 1 d D . P B 1
H37A H 0.280568 1.005309 0.630515 0.133 Uiso 0.65 1 calc R U P B 1
H37B H 0.324357 1.009928 0.723317 0.133 Uiso 0.65 1 calc R U P B 1
O34B O 0.2954(7) 0.9267(9) 0.7116(13) 0.111(4) Uiso 0.35 1 d D U P B 2
C34B C 0.2448(12) 0.8848(7) 0.7259(18) 0.125(6) Uiso 0.35 1 d D U P B 2
H34C H 0.263833 0.852124 0.763416 0.150 Uiso 0.35 1 calc R U P B 2
H34D H 0.224128 0.867611 0.670745 0.150 Uiso 0.35 1 calc R U P B 2
C35B C 0.1964(10) 0.9170(8) 0.7664(17) 0.130(8) Uiso 0.35 1 d D . P B 2
H35C H 0.190551 0.897272 0.820525 0.156 Uiso 0.35 1 calc R U P B 2
H35D H 0.154215 0.917537 0.727920 0.156 Uiso 0.35 1 calc R U P B 2
C36B C 0.2208(9) 0.9786(7) 0.7836(14) 0.112(6) Uiso 0.35 1 d D . P B 2
H36C H 0.244780 0.982667 0.842439 0.134 Uiso 0.35 1 calc R U P B 2
H36D H 0.185074 1.007848 0.774736 0.134 Uiso 0.35 1 calc R U P B 2
C37B C 0.2654(12) 0.9859(7) 0.7175(17) 0.135(10) Uiso 0.35 1 d D . P B 2
H37C H 0.240551 0.997802 0.661596 0.162 Uiso 0.35 1 calc R U P B 2
H37D H 0.298806 1.016289 0.736043 0.162 Uiso 0.35 1 calc R U P B 2
O38 O 0.4824(4) 0.5024(2) 0.7626(4) 0.073(2) Uani 0.5 1 d D . P A -1
C38 C 0.4906(6) 0.4567(4) 0.7008(5) 0.092(4) Uani 0.5 1 d D . P A -1
H38A H 0.523441 0.469239 0.665992 0.110 Uiso 0.5 1 calc R U P A -1
H38B H 0.449195 0.450114 0.662022 0.110 Uiso 0.5 1 calc R U P A -1
C39 C 0.5114(8) 0.4011(3) 0.7467(8) 0.072(5) Uani 0.5 1 d D . P A -1
H39A H 0.542066 0.378847 0.717150 0.086 Uiso 0.5 1 calc R U P A -1
H39B H 0.473871 0.375475 0.751933 0.086 Uiso 0.5 1 calc R U P A -1
C40 C 0.5436(5) 0.4222(4) 0.8324(6) 0.086(3) Uani 0.5 1 d D . P A -1
H40A H 0.542739 0.391407 0.876777 0.103 Uiso 0.5 1 calc R U P A -1
H40B H 0.588972 0.434153 0.831311 0.103 Uiso 0.5 1 calc R U P A -1
C41 C 0.5027(5) 0.4743(4) 0.8472(5) 0.080(3) Uani 0.5 1 d D . P A -1
H41A H 0.464425 0.461318 0.871726 0.096 Uiso 0.5 1 calc R U P A -1
H41B H 0.527799 0.502694 0.887171 0.096 Uiso 0.5 1 calc R U P A -1
O51 O 0.6606(4) 0.7749(4) 0.4241(4) 0.124(3) Uani 0.65 1 d D . P C 1
C51 C 0.6293(5) 0.8320(4) 0.3785(6) 0.111(3) Uani 0.65 1 d D . P C 1
H51A H 0.616151 0.860247 0.420420 0.133 Uiso 0.65 1 calc R U P C 1
H51B H 0.659657 0.852084 0.345937 0.133 Uiso 0.65 1 calc R U P C 1
C52 C 0.5741(4) 0.8097(4) 0.3224(4) 0.082(2) Uani 0.65 1 d D . P C 1
H52A H 0.558240 0.838561 0.276807 0.098 Uiso 0.65 1 calc R U P C 1
H52B H 0.538528 0.799451 0.354104 0.098 Uiso 0.65 1 calc R U P C 1
C53 C 0.6016(10) 0.7555(6) 0.2869(9) 0.145(5) Uani 0.65 1 d D U P C 1
H53A H 0.567067 0.726052 0.268785 0.174 Uiso 0.65 1 calc R U P C 1
H53B H 0.622213 0.765999 0.236857 0.174 Uiso 0.65 1 calc R U P C 1
C54 C 0.6493(8) 0.7314(5) 0.3551(9) 0.159(5) Uani 0.65 1 d D U P C 1
H54A H 0.690191 0.723112 0.333369 0.191 Uiso 0.65 1 calc R U P C 1
H54B H 0.633277 0.693850 0.376354 0.191 Uiso 0.65 1 calc R U P C 1
O51B O 0.6045(8) 0.7039(8) 0.2956(11) 0.144(5) Uiso 0.35 1 d D . P D 2
C51B C 0.6451(14) 0.6930(9) 0.3759(17) 0.167(8) Uiso 0.35 1 d D U P D 2
H51C H 0.668028 0.654571 0.375462 0.200 Uiso 0.35 1 calc R U P D 2
H51D H 0.619840 0.693173 0.423652 0.200 Uiso 0.35 1 calc R U P D 2
C52B C 0.6923(11) 0.7449(11) 0.383(2) 0.184(9) Uiso 0.35 1 d D U P D 2
H52C H 0.723376 0.741489 0.341931 0.221 Uiso 0.35 1 calc R U P D 2
H52D H 0.716070 0.750126 0.441521 0.221 Uiso 0.35 1 calc R U P D 2
C53B C 0.6404(10) 0.7956(7) 0.3566(14) 0.106(6) Uiso 0.35 1 d D . P D 2
H53C H 0.614931 0.803804 0.402825 0.127 Uiso 0.35 1 calc R U P D 2
H53D H 0.660779 0.832721 0.340762 0.127 Uiso 0.35 1 calc R U P D 2
C54B C 0.6008(15) 0.7676(10) 0.2824(18) 0.126(7) Uiso 0.35 1 d D U P D 2
H54C H 0.555418 0.781139 0.277118 0.151 Uiso 0.35 1 calc R U P D 2
H54D H 0.617482 0.778235 0.229269 0.151 Uiso 0.35 1 calc R U P D 2

loop_
_atom_site_aniso_label
_atom_site_aniso_U_11
_atom_site_aniso_U_22
_atom_site_aniso_U_33
_atom_site_aniso_U_23
_atom_site_aniso_U_13
_atom_site_aniso_U_12
Al1 0.0447(7) 0.0435(7) 0.0345(6) 0.000 0.0046(5) 0.000
Na1 0.057(4) 0.0414(12) 0.046(2) 0.0075(15) 0.005(3) -0.0001(12)
Na2 0.0728(11) 0.0708(11) 0.0644(10) -0.0013(8) -0.0014(8) -0.0030(8)
N1 0.0512(16) 0.0437(15) 0.0370(13) 0.0030(11) 0.0081(12) 0.0034(12)
N2 0.0466(15) 0.0417(15) 0.0387(13) 0.0016(11) 0.0064(11) -0.0026(11)
N3 0.0465(15) 0.0395(14) 0.0379(13) 0.0019(11) 0.0000(11) -0.0069(11)
C1 0.080(4) 0.061(4) 0.079(4) 0.004(3) 0.028(3) 0.018(3)
C1B 0.072(7) 0.040(6) 0.054(6) -0.002(5) 0.019(5) 0.031(5)
O1 0.083(2) 0.0695(18) 0.0717(18) 0.0220(15) 0.0375(16) 0.0348(16)
C2 0.059(2) 0.056(2) 0.054(2) 0.0146(16) 0.0135(17) 0.0099(17)
C3 0.062(3) 0.073(3) 0.082(3) 0.029(2) -0.002(2) 0.007(2)
C4 0.090(3) 0.079(3) 0.050(2) 0.013(2) -0.016(2) -0.002(3)
C5 0.099(3) 0.063(3) 0.043(2) 0.0042(18) 0.000(2) 0.007(2)
C6 0.073(3) 0.050(2) 0.0424(18) 0.0024(15) 0.0070(17) 0.0107(17)
C7 0.057(2) 0.0408(18) 0.0395(16) 0.0063(13) 0.0084(14) 0.0037(14)
C8 0.054(2) 0.0459(19) 0.0419(17) 0.0014(14) 0.0116(15) 0.0010(15)
C9 0.060(2) 0.059(2) 0.051(2) 0.0088(17) 0.0133(17) -0.0033(18)
C10 0.063(2) 0.059(2) 0.063(2) 0.0216(19) 0.0094(19) -0.0020(18)
C11 0.081(3) 0.083(3) 0.085(3) 0.043(3) 0.012(3) 0.002(3)
C12 0.086(4) 0.105(4) 0.093(4) 0.054(3) 0.025(3) 0.000(3)
C13 0.080(3) 0.104(4) 0.082(3) 0.030(3) 0.036(3) 0.004(3)
C14 0.073(3) 0.071(3) 0.065(2) 0.018(2) 0.023(2) 0.004(2)
C15 0.0501(19) 0.0429(18) 0.0456(17) 0.0009(14) 0.0110(14) -0.0027(14)
C16 0.054(2) 0.053(2) 0.058(2) 0.0027(17) 0.0099(17) -0.0085(16)
C17 0.046(2) 0.055(2) 0.070(2) 0.0055(18) -0.0026(17) -0.0107(16)
C18 0.052(2) 0.047(2) 0.057(2) 0.0076(16) -0.0043(17) -0.0086(16)
C19 0.0476(18) 0.0371(16) 0.0440(17) 0.0004(13) -0.0026(14) -0.0021(14)
C20 0.0501(19) 0.0376(17) 0.0424(17) 0.0028(13) -0.0019(14) -0.0054(14)
C21 0.044(4) 0.042(2) 0.037(3) 0.003(2) 0.001(3) -0.011(2)
C22 0.052(3) 0.045(3) 0.036(4) 0.001(3) -0.001(3) -0.012(2)
C23 0.051(4) 0.042(4) 0.060(5) 0.015(4) -0.018(4) -0.016(3)
C24 0.078(7) 0.057(5) 0.042(3) 0.012(3) -0.013(4) -0.023(4)
C25 0.064(5) 0.050(4) 0.044(4) 0.008(3) 0.001(3) -0.021(3)
C26 0.050(5) 0.039(3) 0.035(3) 0.006(2) 0.001(3) -0.015(3)
C21B 0.044(5) 0.042(3) 0.034(4) 0.008(3) 0.003(3) -0.018(3)
C22B 0.055(4) 0.046(4) 0.042(5) 0.002(4) -0.004(4) -0.011(3)
C23B 0.092(14) 0.071(14) 0.102(17) 0.033(12) -0.032(12) -0.022(10)
C24B 0.10(2) 0.086(16) 0.083(14) 0.056(12) -0.047(14) -0.057(12)
C25B 0.12(2) 0.089(13) 0.048(9) 0.024(8) 0.000(11) -0.024(14)
C26B 0.067(12) 0.066(9) 0.058(9) 0.011(7) 0.020(8) -0.013(9)
C27 0.053(2) 0.0444(18) 0.0379(16) 0.0018(13) -0.0020(14) -0.0111(15)
C28 0.055(2) 0.055(2) 0.052(2) 0.0053(16) 0.0064(16) -0.0078(17)
C29 0.057(2) 0.069(3) 0.074(3) 0.010(2) 0.013(2) -0.013(2)
C30 0.057(3) 0.070(3) 0.083(3) 0.012(2) 0.006(2) -0.022(2)
C31 0.073(3) 0.048(2) 0.064(2) 0.0092(17) -0.010(2) -0.0194(19)
C32 0.051(2) 0.0484(19) 0.0432(17) 0.0017(14) -0.0062(15) -0.0091(15)
O32 0.0627(16) 0.0382(13) 0.0511(13) 0.0050(10) -0.0072(11) -0.0048(11)
C33 0.119(5) 0.063(3) 0.180(7) 0.054(4) 0.055(5) 0.024(3)
O34 0.072(3) 0.105(4) 0.065(4) -0.035(3) -0.017(3) 0.014(3)
C34 0.062(5) 0.140(7) 0.145(8) -0.027(7) -0.012(5) -0.004(5)
C35 0.071(5) 0.139(9) 0.095(6) -0.021(6) 0.029(5) -0.007(5)
C36 0.057(4) 0.148(9) 0.080(5) -0.057(6) 0.006(4) 0.030(5)
C37 0.079(6) 0.083(6) 0.181(11) -0.040(6) 0.055(7) 0.019(4)
O38 0.110(7) 0.047(3) 0.065(4) -0.005(3) 0.022(4) -0.013(3)
C38 0.158(12) 0.058(6) 0.063(6) -0.016(5) 0.028(7) -0.048(7)
C39 0.082(14) 0.062(4) 0.075(5) -0.004(6) 0.025(6) -0.011(5)
C40 0.118(9) 0.054(5) 0.087(7) -0.003(5) 0.020(6) -0.005(6)
C41 0.101(8) 0.067(6) 0.077(7) 0.016(5) 0.029(6) 0.012(5)
O51 0.116(5) 0.181(8) 0.075(4) 0.012(5) 0.014(4) -0.023(5)
C51 0.135(9) 0.115(8) 0.077(6) -0.005(5) -0.002(6) 0.003(7)
C52 0.070(4) 0.123(7) 0.048(3) 0.005(4) -0.005(3) 0.003(4)
C53 0.216(12) 0.120(10) 0.076(6) -0.028(6) -0.049(7) 0.033(9)
C54 0.204(11) 0.140(10) 0.132(9) -0.015(8) 0.022(9) -0.036(9)

loop_
_atom_type_symbol
_atom_type_description
_atom_type_scat_dispersion_real
_atom_type_scat_dispersion_imag
_atom_type_scat_source
C C 0.0181 0.0091 'International Tables Vol C Tables 4.2.6.8 and 6.1.1.4'
H H 0.0000 0.0000 'International Tables Vol C Tables 4.2.6.8 and 6.1.1.4'
N N 0.0311 0.0180 'International Tables Vol C Tables 4.2.6.8 and 6.1.1.4'
O O 0.0492 0.0322 'International Tables Vol C Tables 4.2.6.8 and 6.1.1.4'
Na Na 0.1353 0.1239 'International Tables Vol C Tables 4.2.6.8 and 6.1.1.4'
Al Al 0.2130 0.2455 'International Tables Vol C Tables 4.2.6.8 and 6.1.1.4'

loop_
_geom_angle_atom_site_label_1
_geom_angle_atom_site_label_2
_geom_angle_atom_site_label_3
_geom_angle
_geom_angle_site_symmetry_1
_geom_angle_site_symmetry_3
N2 Al1 N2 179.26(18) 2_656 .
N2 Al1 N1 79.54(11) 2_656 2_656
N2 Al1 N1 100.96(12) . 2_656
N2 Al1 N1 100.96(12) 2_656 .
N2 Al1 N1 79.54(11) . .
N1 Al1 N1 95.77(16) 2_656 .
N2 Al1 N3 77.37(11) 2_656 2_656
N2 Al1 N3 102.10(12) . 2_656
N1 Al1 N3 156.80(11) 2_656 2_656
N1 Al1 N3 90.79(11) . 2_656
N2 Al1 N3 102.10(12) 2_656 .
N2 Al1 N3 77.37(11) . .
N1 Al1 N3 90.79(11) 2_656 .
N1 Al1 N3 156.80(11) . .
N3 Al1 N3 91.85(16) 2_656 .
N2 Al1 Na1 85.49(11) 2_656 2_656
N2 Al1 Na1 95.25(11) . 2_656
N1 Al1 Na1 46.87(18) 2_656 2_656
N1 Al1 Na1 49.25(18) . 2_656
N3 Al1 Na1 132.41(17) 2_656 2_656
N3 Al1 Na1 135.37(18) . 2_656
N2 Al1 Na1 95.25(11) 2_656 .
N2 Al1 Na1 85.49(11) . .
N1 Al1 Na1 49.25(18) 2_656 .
N1 Al1 Na1 46.87(18) . .
N3 Al1 Na1 135.37(18) 2_656 .
N3 Al1 Na1 132.41(17) . .
Na1 Al1 Na1 9.76(13) 2_656 .
Na1 Na1 O1 141(2) 2_656 2_656
Na1 Na1 O38 91.5(3) 2_656 .
O1 Na1 O38 102.4(3) 2_656 .
Na1 Na1 N1 92.5(12) 2_656 .
O1 Na1 N1 103.56(17) 2_656 .
O38 Na1 N1 133.2(4) . .
Na1 Na1 N1 74.6(12) 2_656 2_656
O1 Na1 N1 73.2(2) 2_656 2_656
O38 Na1 N1 145.5(4) . 2_656
N1 Na1 N1 79.72(15) . 2_656
Na1 Na1 O1 31.4(17) 2_656 .
O1 Na1 O1 161.7(2) 2_656 .
O38 Na1 O1 94.9(3) . .
N1 Na1 O1 67.5(2) . .
N1 Na1 O1 89.10(15) 2_656 .
Na1 Na1 C1 158.0(18) 2_656 2_656
O1 Na1 C1 28.3(2) 2_656 2_656
O38 Na1 C1 79.6(3) . 2_656
N1 Na1 C1 108.3(3) . 2_656
N1 Na1 C1 101.6(3) 2_656 2_656
O1 Na1 C1 167.8(4) . 2_656
Na1 Na1 C8 120.9(14) 2_656 .
O1 Na1 C8 83.66(17) 2_656 .
O38 Na1 C8 119.9(3) . .
N1 Na1 C8 29.18(13) . .
N1 Na1 C8 94.05(13) 2_656 .
O1 Na1 C8 92.9(3) . .
C1 Na1 C8 80.7(2) 2_656 .
Na1 Na1 C2 118.4(18) 2_656 2_656
O1 Na1 C2 22.94(15) 2_656 2_656
O38 Na1 C2 115.1(3) . 2_656
N1 Na1 C2 103.62(14) . 2_656
N1 Na1 C2 51.69(17) 2_656 2_656
O1 Na1 C2 140.6(2) . 2_656
C8 Na1 C2 93.37(14) . 2_656
Na1 Na1 C7 94.3(16) 2_656 2_656
O1 Na1 C7 48.88(19) 2_656 2_656
O38 Na1 C7 130.4(4) . 2_656
N1 Na1 C7 95.76(13) . 2_656
N1 Na1 C7 26.18(12) 2_656 2_656
O1 Na1 C7 114.43(18) . 2_656
C8 Na1 C7 98.62(13) . 2_656
C2 Na1 C7 26.23(12) 2_656 2_656
Na1 Na1 Al1 85.11(7) 2_656 .
O1 Na1 Al1 84.75(13) 2_656 .
O38 Na1 Al1 171.9(4) . .
N1 Na1 Al1 39.96(7) . .
N1 Na1 Al1 40.03(7) 2_656 .
O1 Na1 Al1 78.38(12) . .
C1 Na1 Al1 106.1(2) 2_656 .
C8 Na1 Al1 56.70(10) . .
C2 Na1 Al1 72.95(12) 2_656 .
C7 Na1 Al1 57.34(9) 2_656 .
O34 Na2 O32 103.5(2) . .
O34B Na2 O32 110.2(5) . .
O34 Na2 C20 115.04(18) . .
O34B Na2 C20 122.9(5) . .
O32 Na2 C20 73.93(11) . .
O34 Na2 C27 134.3(2) . 2_656
O32 Na2 C27 103.21(12) . 2_656
C20 Na2 C27 107.58(12) . 2_656
O34 Na2 C19 105.64(19) . .
O34B Na2 C19 109.4(5) . .
O32 Na2 C19 105.61(12) . .
C20 Na2 C19 31.73(11) . .
C27 Na2 C19 101.87(12) 2_656 .
O34 Na2 C28 111.4(2) . 2_656
O32 Na2 C28 133.44(13) . 2_656
C20 Na2 C28 114.82(13) . 2_656
C27 Na2 C28 30.47(12) 2_656 2_656
C19 Na2 C28 93.73(12) . 2_656
O34 Na2 N3 143.43(18) . .
O34B Na2 N3 152.1(5) . .
O32 Na2 N3 65.62(10) . .
C20 Na2 N3 29.60(10) . .
C27 Na2 N3 81.74(10) 2_656 .
C19 Na2 N3 50.82(10) . .
C28 Na2 N3 98.96(11) 2_656 .
O34 Na2 C32 119.27(18) . 2_656
O34B Na2 C32 112.1(5) . 2_656
O32 Na2 C32 85.16(11) . 2_656
C20 Na2 C32 124.91(13) . 2_656
C27 Na2 C32 29.64(11) 2_656 2_656
C19 Na2 C32 129.98(12) . 2_656
C28 Na2 C32 51.32(12) 2_656 2_656
N3 Na2 C32 95.34(10) . 2_656
O34 Na2 N2 122.7(2) . .
O34B Na2 N2 122.2(5) . .
O32 Na2 N2 116.82(11) . .
C20 Na2 N2 49.55(9) . .
C27 Na2 N2 74.61(10) 2_656 .
C19 Na2 N2 27.74(9) . .
C28 Na2 N2 67.54(10) 2_656 .
N3 Na2 N2 51.41(8) . .
C32 Na2 N2 103.69(10) 2_656 .
O34 Na2 C29 85.3(2) . 2_656
O32 Na2 C29 139.09(13) . 2_656
C20 Na2 C29 138.37(13) . 2_656
C27 Na2 C29 50.86(12) 2_656 2_656
C19 Na2 C29 110.23(13) . 2_656
C28 Na2 C29 27.62(11) 2_656 2_656
N3 Na2 C29 126.58(12) . 2_656
C32 Na2 C29 56.76(12) 2_656 2_656
N2 Na2 C29 88.81(11) . 2_656
O34B Na2 C21B 101.7(6) . .
O32 Na2 C21B 62.9(4) . .
C20 Na2 C21B 27.1(3) . .
C27 Na2 C21B 132.7(3) 2_656 .
C19 Na2 C21B 49.1(3) . .
C28 Na2 C21B 141.0(3) 2_656 .
N3 Na2 C21B 51.0(3) . .
C32 Na2 C21B 140.0(3) 2_656 .
N2 Na2 C21B 73.7(3) . .
C29 Na2 C21B 157.8(4) 2_656 .
C8 N1 C7 117.1(3) . .
C8 N1 Al1 112.1(2) . .
C7 N1 Al1 120.1(2) . .
C8 N1 Na1 95.7(2) . .
C7 N1 Na1 113.1(2) . .
Al1 N1 Na1 93.2(2) . .
C8 N1 Na1 108.4(2) . 2_656
C7 N1 Na1 103.7(3) . 2_656
Al1 N1 Na1 90.7(2) . 2_656
C15 N2 C19 120.4(3) . .
C15 N2 Al1 118.8(2) . .
C19 N2 Al1 119.4(2) . .
C15 N2 Na2 122.8(2) . .
C19 N2 Na2 62.23(17) . .
Al1 N2 Na2 95.38(11) . .
C20 N3 C27 119.4(3) . .
C20 N3 Al1 114.1(2) . .
C27 N3 Al1 126.5(2) . .
C20 N3 Na2 63.58(18) . .
C27 N3 Na2 105.3(2) . .
Al1 N3 Na2 97.69(11) . .
O1 C1 H1A 109.5 . .
Na1 C1 H1A 138.0 2_656 .
O1 C1 H1B 109.5 . .
Na1 C1 H1B 69.6 2_656 .
H1A C1 H1B 109.5 . .
O1 C1 H1C 109.5 . .
Na1 C1 H1C 110.0 2_656 .
H1A C1 H1C 109.5 . .
H1B C1 H1C 109.5 . .
O1 C1B H1D 109.5 . .
O1 C1B H1E 109.5 . .
H1D C1B H1E 109.5 . .
O1 C1B H1F 109.5 . .
H1D C1B H1F 109.5 . .
H1E C1B H1F 109.5 . .
C2 O1 C1 126.4(5) . .
C2 O1 C1B 105.2(6) . .
C2 O1 Na1 122.1(3) . 2_656
C1B O1 Na1 132.5(6) . 2_656
C2 O1 Na1 114.4(3) . .
C1 O1 Na1 115.7(5) . .
C1B O1 Na1 139.8(6) . .
C3 C2 O1 123.8(4) . .
C3 C2 C7 121.1(4) . .
O1 C2 C7 115.0(3) . .
C3 C2 Na1 155.7(3) . 2_656
C7 C2 Na1 80.9(2) . 2_656
C2 C3 C4 119.8(4) . .
C2 C3 H3 120.1 . .
C4 C3 H3 120.1 . .
C5 C4 C3 119.6(4) . .
C5 C4 H4 120.2 . .
C3 C4 H4 120.2 . .
C4 C5 C6 120.5(4) . .
C4 C5 H5 119.8 . .
C6 C5 H5 119.8 . .
C5 C6 C7 121.5(4) . .
C5 C6 H6 119.2 . .
C7 C6 H6 119.2 . .
C6 C7 C2 117.2(3) . .
C6 C7 N1 122.4(3) . .
C2 C7 N1 120.4(3) . .
C6 C7 Na1 161.5(3) . 2_656
C2 C7 Na1 72.9(2) . 2_656
N1 C7 Na1 50.07(17) . 2_656
C15 C8 N1 114.8(3) . .
C15 C8 C9 123.0(3) . .
N1 C8 C9 121.4(3) . .
C15 C8 Na1 101.9(3) . .
N1 C8 Na1 55.14(18) . .
C9 C8 Na1 102.1(3) . .
C14 C9 C10 116.4(4) . .
C14 C9 C8 122.6(4) . .
C10 C9 C8 120.9(4) . .
C11 C10 C9 121.3(4) . .
C11 C10 H10 119.3 . .
C9 C10 H10 119.3 . .
C12 C11 C10 120.8(5) . .
C12 C11 H11 119.6 . .
C10 C11 H11 119.6 . .
C11 C12 C13 119.4(4) . .
C11 C12 H12 120.3 . .
C13 C12 H12 120.3 . .
C12 C13 C14 119.9(5) . .
C12 C13 H13 120.0 . .
C14 C13 H13 120.0 . .
C13 C14 C9 122.0(4) . .
C13 C14 H14 119.0 . .
C9 C14 H14 119.0 . .
N2 C15 C8 114.0(3) . .
N2 C15 C16 119.0(3) . .
C8 C15 C16 126.8(3) . .
C17 C16 C15 120.3(3) . .
C17 C16 H16 119.9 . .
C15 C16 H16 119.9 . .
C16 C17 C18 121.0(4) . .
C16 C17 H17 119.5 . .
C18 C17 H17 119.5 . .
C17 C18 C19 119.0(3) . .
C17 C18 H18 120.5 . .
C19 C18 H18 120.5 . .
N2 C19 C18 120.2(3) . .
N2 C19 C20 113.3(3) . .
C18 C19 C20 126.5(3) . .
N2 C19 Na2 90.04(19) . .
C18 C19 Na2 111.4(2) . .
C20 C19 Na2 68.41(19) . .
N3 C20 C19 113.4(3) . .
N3 C20 C21B 130.0(8) . .
C19 C20 C21B 116.5(8) . .
N3 C20 C21 120.0(4) . .
C19 C20 C21 126.0(4) . .
N3 C20 Na2 86.8(2) . .
C19 C20 Na2 79.9(2) . .
C21B C20 Na2 99.4(7) . .
C21 C20 Na2 109.5(3) . .
C22 C21 C26 120.0 . .
C22 C21 C20 118.2(5) . .
C26 C21 C20 121.7(5) . .
C23 C22 C21 120.0 . .
C23 C22 H22 120.0 . .
C21 C22 H22 120.0 . .
C22 C23 C24 120.0 . .
C22 C23 H23 120.0 . .
C24 C23 H23 120.0 . .
C25 C24 C23 120.0 . .
C25 C24 H24 120.0 . .
C23 C24 H24 120.0 . .
C24 C25 C26 120.0 . .
C24 C25 H25 120.0 . .
C26 C25 H25 120.0 . .
C25 C26 C21 120.0 . .
C25 C26 H26 120.0 . .
C21 C26 H26 120.0 . .
C22B C21B C26B 120.0 . .
C22B C21B C20 126.7(11) . .
C26B C21B C20 113.3(11) . .
C22B C21B Na2 79.6(7) . .
C26B C21B Na2 148.2(8) . .
C20 C21B Na2 53.5(5) . .
C21B C22B C23B 120.0 . .
C21B C22B H22B 120.0 . .
C23B C22B H22B 120.0 . .
C24B C23B C22B 120.0 . .
C24B C23B H23B 120.0 . .
C22B C23B H23B 120.0 . .
C25B C24B C23B 120.0 . .
C25B C24B H24B 120.0 . .
C23B C24B H24B 120.0 . .
C24B C25B C26B 120.0 . .
C24B C25B H25B 120.0 . .
C26B C25B H25B 120.0 . .
C25B C26B C21B 120.0 . .
C25B C26B H26B 120.0 . .
C21B C26B H26B 120.0 . .
N3 C27 C28 119.6(3) . .
N3 C27 C32 123.6(3) . .
C28 C27 C32 116.8(3) . .
N3 C27 Na2 106.8(2) . 2_656
C28 C27 Na2 76.9(2) . 2_656
C32 C27 Na2 83.0(2) . 2_656
C29 C28 C27 122.0(4) . .
C29 C28 Na2 88.7(3) . 2_656
C27 C28 Na2 72.6(2) . 2_656
C29 C28 H28 119.0 . .
C27 C28 H28 119.0 . .
Na2 C28 H28 109.4 2_656 .
C30 C29 C28 119.8(4) . .
C30 C29 Na2 86.6(3) . 2_656
C28 C29 Na2 63.7(2) . 2_656
C30 C29 H29 120.1 . .
C28 C29 H29 120.1 . .
Na2 C29 H29 120.0 2_656 .
C29 C30 C31 120.2(4) . .
C29 C30 H30 119.9 . .
C31 C30 H30 119.9 . .
C30 C31 C32 120.8(4) . .
C30 C31 H31 119.6 . .
C32 C31 H31 119.6 . .
O32 C32 C31 122.9(4) . .
O32 C32 C27 116.7(3) . .
C31 C32 C27 120.4(4) . .
O32 C32 Na2 111.1(2) . 2_656
C31 C32 Na2 89.0(2) . 2_656
C27 C32 Na2 67.41(19) . 2_656
C32 O32 C33 117.6(4) . .
C32 O32 Na2 124.9(2) . .
C33 O32 Na2 117.5(3) . .
O32 C33 H33A 109.5 . .
O32 C33 H33B 109.5 . .
H33A C33 H33B 109.5 . .
O32 C33 H33C 109.5 . .
H33A C33 H33C 109.5 . .
H33B C33 H33C 109.5 . .
C37 O34 C34 107.2(6) . .
C37 O34 Na2 127.1(5) . .
C34 O34 Na2 122.1(6) . .
O34 C34 C35 109.9(6) . .
O34 C34 H34A 109.7 . .
C35 C34 H34A 109.7 . .
O34 C34 H34B 109.7 . .
C35 C34 H34B 109.7 . .
H34A C34 H34B 108.2 . .
C34 C35 C36 106.3(5) . .
C34 C35 H35A 110.5 . .
C36 C35 H35A 110.5 . .
C34 C35 H35B 110.5 . .
C36 C35 H35B 110.5 . .
H35A C35 H35B 108.7 . .
C35 C36 C37 103.3(5) . .
C35 C36 H36A 111.1 . .
C37 C36 H36A 111.1 . .
C35 C36 H36B 111.1 . .
C37 C36 H36B 111.1 . .
H36A C36 H36B 109.1 . .
O34 C37 C36 107.5(6) . .
O34 C37 H37A 110.2 . .
C36 C37 H37A 110.2 . .
O34 C37 H37B 110.2 . .
C36 C37 H37B 110.2 . .
H37A C37 H37B 108.5 . .
C34B O34B C37B 104.2(9) . .
C34B O34B Na2 111.3(13) . .
C37B O34B Na2 142.0(15) . .
O34B C34B C35B 108.4(8) . .
O34B C34B H34C 110.0 . .
C35B C34B H34C 110.0 . .
O34B C34B H34D 110.0 . .
C35B C34B H34D 110.0 . .
H34C C34B H34D 108.4 . .
C34B C35B C36B 107.3(7) . .
C34B C35B H35C 110.3 . .
C36B C35B H35C 110.3 . .
C34B C35B H35D 110.3 . .
C36B C35B H35D 110.3 . .
H35C C35B H35D 108.5 . .
C35B C36B C37B 101.9(8) . .
C35B C36B H36C 111.4 . .
C37B C36B H36C 111.4 . .
C35B C36B H36D 111.4 . .
C37B C36B H36D 111.4 . .
H36C C36B H36D 109.3 . .
O34B C37B C36B 105.1(9) . .
O34B C37B H37C 110.7 . .
C36B C37B H37C 110.7 . .
O34B C37B H37D 110.7 . .
C36B C37B H37D 110.7 . .
H37C C37B H37D 108.8 . .
C38 O38 C41 105.0(7) . .
C38 O38 Na1 127.9(5) . .
C41 O38 Na1 121.3(5) . .
O38 C38 C39 109.1(6) . .
O38 C38 H38A 109.9 . .
C39 C38 H38A 109.9 . .
O38 C38 H38B 109.9 . .
C39 C38 H38B 109.9 . .
H38A C38 H38B 108.3 . .
C38 C39 C40 103.5(5) . .
C38 C39 H39A 111.1 . .
C40 C39 H39A 111.1 . .
C38 C39 H39B 111.1 . .
C40 C39 H39B 111.1 . .
H39A C39 H39B 109.0 . .
C41 C40 C39 101.8(5) . .
C41 C40 H40A 111.4 . .
C39 C40 H40A 111.4 . .
C41 C40 H40B 111.4 . .
C39 C40 H40B 111.4 . .
H40A C40 H40B 109.3 . .
O38 C41 C40 106.5(6) . .
O38 C41 H41A 110.4 . .
C40 C41 H41A 110.4 . .
O38 C41 H41B 110.4 . .
C40 C41 H41B 110.4 . .
H41A C41 H41B 108.6 . .
C54 O51 C51 101.5(8) . .
C52 C51 O51 103.5(7) . .
C52 C51 H51A 111.1 . .
O51 C51 H51A 111.1 . .
C52 C51 H51B 111.1 . .
O51 C51 H51B 111.1 . .
H51A C51 H51B 109.0 . .
C51 C52 C53 101.5(8) . .
C51 C52 H52A 111.5 . .
C53 C52 H52A 111.5 . .
C51 C52 H52B 111.5 . .
C53 C52 H52B 111.5 . .
H52A C52 H52B 109.3 . .
C54 C53 C52 106.5(7) . .
C54 C53 H53A 110.4 . .
C52 C53 H53A 110.4 . .
C54 C53 H53B 110.4 . .
C52 C53 H53B 110.4 . .
H53A C53 H53B 108.6 . .
C53 C54 O51 108.4(8) . .
C53 C54 H54A 110.0 . .
O51 C54 H54A 110.0 . .
C53 C54 H54B 110.0 . .
O51 C54 H54B 110.0 . .
H54A C54 H54B 108.4 . .
C51B O51B C54B 107.9(12) . .
O51B C51B C52B 102.5(12) . .
O51B C51B H51C 111.3 . .
C52B C51B H51C 111.3 . .
O51B C51B H51D 111.3 . .
C52B C51B H51D 111.3 . .
H51C C51B H51D 109.2 . .
C51B C52B C53B 97.2(12) . .
C51B C52B H52C 112.3 . .
C53B C52B H52C 112.3 . .
C51B C52B H52D 112.3 . .
C53B C52B H52D 112.3 . .
H52C C52B H52D 109.9 . .
C54B C53B C52B 100.1(12) . .
C54B C53B H53C 111.8 . .
C52B C53B H53C 111.8 . .
C54B C53B H53D 111.8 . .
C52B C53B H53D 111.8 . .
H53C C53B H53D 109.5 . .
O51B C54B C53B 107.4(10) . .
O51B C54B H54C 110.2 . .
C53B C54B H54C 110.2 . .
O51B C54B H54D 110.2 . .
C53B C54B H54D 110.2 . .
H54C C54B H54D 108.5 . .

loop_
_geom_bond_atom_site_label_1
_geom_bond_atom_site_label_2
_geom_bond_distance
_geom_bond_site_symmetry_2
Al1 N2 1.927(3) 2_656
Al1 N2 1.927(3) .
Al1 N1 2.087(3) 2_656
Al1 N1 2.087(3) .
Al1 N3 2.100(3) 2_656
Al1 N3 2.100(3) .
Al1 Na1 3.245(3) 2_656
Al1 Na1 3.245(3) .
Na1 Na1 0.552(8) 2_656
Na1 O1 2.038(7) 2_656
Na1 O38 2.312(6) .
Na1 N1 2.372(7) .
Na1 N1 2.459(6) 2_656
Na1 O1 2.489(6) .
Na1 C1 2.847(10) 2_656
Na1 C8 2.877(7) .
Na1 C2 3.014(9) 2_656
Na1 C7 3.114(8) 2_656
Na2 O34 2.241(5) .
Na2 O34B 2.295(12) .
Na2 O32 2.332(3) .
Na2 C20 2.507(4) .
Na2 C27 2.645(4) 2_656
Na2 C19 2.654(4) .
Na2 C28 2.699(4) 2_656
Na2 N3 2.795(3) .
Na2 C32 2.843(4) 2_656
Na2 N2 3.000(3) .
Na2 C29 3.009(5) 2_656
Na2 C21B 3.077(15) .
N1 C8 1.409(5) .
N1 C7 1.415(4) .
N2 C15 1.392(4) .
N2 C19 1.396(4) .
N3 C20 1.383(4) .
N3 C27 1.394(4) .
C1 O1 1.430(7) .
C1 H1A 0.9800 .
C1 H1B 0.9800 .
C1 H1C 0.9800 .
C1B O1 1.482(8) .
C1B H1D 0.9800 .
C1B H1E 0.9800 .
C1B H1F 0.9800 .
O1 C2 1.388(5) .
C2 C3 1.385(6) .
C2 C7 1.394(5) .
C3 C4 1.386(7) .
C3 H3 0.9500 .
C4 C5 1.365(7) .
C4 H4 0.9500 .
C5 C6 1.377(6) .
C5 H5 0.9500 .
C6 C7 1.391(5) .
C6 H6 0.9500 .
C8 C15 1.404(5) .
C8 C9 1.470(5) .
C9 C14 1.397(6) .
C9 C10 1.411(6) .
C10 C11 1.389(6) .
C10 H10 0.9500 .
C11 C12 1.377(8) .
C11 H11 0.9500 .
C12 C13 1.383(8) .
C12 H12 0.9500 .
C13 C14 1.396(6) .
C13 H13 0.9500 .
C14 H14 0.9500 .
C15 C16 1.420(5) .
C16 C17 1.372(6) .
C16 H16 0.9500 .
C17 C18 1.398(5) .
C17 H17 0.9500 .
C18 C19 1.407(5) .
C18 H18 0.9500 .
C19 C20 1.418(5) .
C20 C21B 1.419(13) .
C20 C21 1.554(7) .
C21 C22 1.3900 .
C21 C26 1.3900 .
C22 C23 1.3900 .
C22 H22 0.9500 .
C23 C24 1.3900 .
C23 H23 0.9500 .
C24 C25 1.3900 .
C24 H24 0.9500 .
C25 C26 1.3900 .
C25 H25 0.9500 .
C26 H26 0.9500 .
C21B C22B 1.3900 .
C21B C26B 1.3900 .
C22B C23B 1.3900 .
C22B H22B 0.9500 .
C23B C24B 1.3900 .
C23B H23B 0.9500 .
C24B C25B 1.3900 .
C24B H24B 0.9500 .
C25B C26B 1.3900 .
C25B H25B 0.9500 .
C26B H26B 0.9500 .
C27 C28 1.405(5) .
C27 C32 1.416(5) .
C28 C29 1.395(5) .
C28 H28 0.9500 .
C29 C30 1.376(7) .
C29 H29 0.9500 .
C30 C31 1.376(7) .
C30 H30 0.9500 .
C31 C32 1.403(5) .
C31 H31 0.9500 .
C32 O32 1.374(5) .
O32 C33 1.419(5) .
C33 H33A 0.9800 .
C33 H33B 0.9800 .
C33 H33C 0.9800 .
O34 C37 1.428(7) .
O34 C34 1.435(8) .
C34 C35 1.461(8) .
C34 H34A 0.9900 .
C34 H34B 0.9900 .
C35 C36 1.497(8) .
C35 H35A 0.9900 .
C35 H35B 0.9900 .
C36 C37 1.519(8) .
C36 H36A 0.9900 .
C36 H36B 0.9900 .
C37 H37A 0.9900 .
C37 H37B 0.9900 .
O34B C34B 1.463(9) .
O34B C37B 1.484(10) .
C34B C35B 1.474(9) .
C34B H34C 0.9900 .
C34B H34D 0.9900 .
C35B C36B 1.491(10) .
C35B H35C 0.9900 .
C35B H35D 0.9900 .
C36B C37B 1.517(10) .
C36B H36C 0.9900 .
C36B H36D 0.9900 .
C37B H37C 0.9900 .
C37B H37D 0.9900 .
O38 C38 1.450(7) .
O38 C41 1.481(8) .
C38 C39 1.478(8) .
C38 H38A 0.9900 .
C38 H38B 0.9900 .
C39 C40 1.493(9) .
C39 H39A 0.9900 .
C39 H39B 0.9900 .
C40 C41 1.493(8) .
C40 H40A 0.9900 .
C40 H40B 0.9900 .
C41 H41A 0.9900 .
C41 H41B 0.9900 .
O51 C54 1.459(12) .
O51 C51 1.568(11) .
C51 C52 1.431(11) .
C51 H51A 0.9900 .
C51 H51B 0.9900 .
C52 C53 1.498(14) .
C52 H52A 0.9900 .
C52 H52B 0.9900 .
C53 C54 1.453(13) .
C53 H53A 0.9900 .
C53 H53B 0.9900 .
C54 H54A 0.9900 .
C54 H54B 0.9900 .
O51B C51B 1.435(16) .
O51B C54B 1.450(16) .
C51B C52B 1.524(18) .
C51B H51C 0.9900 .
C51B H51D 0.9900 .
C52B C53B 1.585(18) .
C52B H52C 0.9900 .
C52B H52D 0.9900 .
C53B C54B 1.469(17) .
C53B H53C 0.9900 .
C53B H53D 0.9900 .
C54B H54C 0.9900 .
C54B H54D 0.9900 .

loop_
_geom_hbond_atom_site_label_D
_geom_hbond_atom_site_label_H
_geom_hbond_atom_site_label_A
_geom_hbond_distance_DH
_geom_hbond_distance_HA
_geom_hbond_distance_DA
_geom_hbond_angle_DHA
_geom_hbond_site_symmetry_A
_geom_hbond_publ_flag
C28 H28 N2 0.95 2.69 3.177(5) 113. 2_656 yes

loop_
_geom_torsion_atom_site_label_1
_geom_torsion_atom_site_label_2
_geom_torsion_atom_site_label_3
_geom_torsion_atom_site_label_4
_geom_torsion
_geom_torsion_site_symmetry_1
_geom_torsion_site_symmetry_4
Na1 C1 O1 C2 162.6(6) 2_656 .
Na1 C1 O1 Na1 5.1(4) 2_656 .
C1 O1 C2 C3 2.5(8) . .
C1B O1 C2 C3 -13.2(8) . .
Na1 O1 C2 C3 163.0(4) 2_656 .
Na1 O1 C2 C3 160.2(4) . .
C1 O1 C2 C7 -173.9(6) . .
C1B O1 C2 C7 170.4(7) . .
Na1 O1 C2 C7 -13.4(5) 2_656 .
Na1 O1 C2 C7 -16.2(4) . .
C1 O1 C2 Na1 -160.5(7) . 2_656
C1B O1 C2 Na1 -176.2(7) . 2_656
Na1 O1 C2 Na1 -2.8(3) . 2_656
O1 C2 C3 C4 -173.3(4) . .
C7 C2 C3 C4 2.9(7) . .
Na1 C2 C3 C4 -149.3(7) 2_656 .
C2 C3 C4 C5 1.0(7) . .
C3 C4 C5 C6 -2.0(7) . .
C4 C5 C6 C7 -0.8(7) . .
C5 C6 C7 C2 4.5(6) . .
C5 C6 C7 N1 -176.0(4) . .
C5 C6 C7 Na1 124.1(8) . 2_656
C3 C2 C7 C6 -5.5(6) . .
O1 C2 C7 C6 171.0(3) . .
Na1 C2 C7 C6 163.3(3) 2_656 .
C3 C2 C7 N1 174.9(4) . .
O1 C2 C7 N1 -8.6(5) . .
Na1 C2 C7 N1 -16.3(3) 2_656 .
C3 C2 C7 Na1 -168.8(4) . 2_656
O1 C2 C7 Na1 7.7(3) . 2_656
C8 N1 C7 C6 -39.8(5) . .
Al1 N1 C7 C6 101.9(4) . .
Na1 N1 C7 C6 -149.6(3) . .
Na1 N1 C7 C6 -159.1(3) 2_656 .
C8 N1 C7 C2 139.8(4) . .
Al1 N1 C7 C2 -78.6(4) . .
Na1 N1 C7 C2 29.9(4) . .
Na1 N1 C7 C2 20.5(4) 2_656 .
C8 N1 C7 Na1 119.3(3) . 2_656
Al1 N1 C7 Na1 -99.0(3) . 2_656
Na1 N1 C7 Na1 9.5(3) . 2_656
C7 N1 C8 C15 153.0(3) . .
Al1 N1 C8 C15 8.4(4) . .
Na1 N1 C8 C15 -87.4(3) . .
Na1 N1 C8 C15 -90.2(4) 2_656 .
C7 N1 C8 C9 -36.8(5) . .
Al1 N1 C8 C9 178.6(3) . .
Na1 N1 C8 C9 82.8(4) . .
Na1 N1 C8 C9 80.0(4) 2_656 .
C7 N1 C8 Na1 -119.6(3) . .
Al1 N1 C8 Na1 95.8(2) . .
Na1 N1 C8 Na1 -2.8(3) 2_656 .
C15 C8 C9 C14 -42.0(6) . .
N1 C8 C9 C14 148.7(4) . .
Na1 C8 C9 C14 -155.0(4) . .
C15 C8 C9 C10 140.2(4) . .
N1 C8 C9 C10 -29.2(6) . .
Na1 C8 C9 C10 27.2(4) . .
C14 C9 C10 C11 3.6(7) . .
C8 C9 C10 C11 -178.5(4) . .
C9 C10 C11 C12 -2.2(8) . .
C10 C11 C12 C13 0.7(10) . .
C11 C12 C13 C14 -0.8(10) . .
C12 C13 C14 C9 2.4(9) . .
C10 C9 C14 C13 -3.7(7) . .
C8 C9 C14 C13 178.4(5) . .
C19 N2 C15 C8 173.1(3) . .
Al1 N2 C15 C8 6.5(4) . .
Na2 N2 C15 C8 -112.3(3) . .
C19 N2 C15 C16 -2.3(5) . .
Al1 N2 C15 C16 -168.9(3) . .
Na2 N2 C15 C16 72.3(4) . .
N1 C8 C15 N2 -9.7(4) . .
C9 C8 C15 N2 -179.7(3) . .
Na1 C8 C15 N2 -66.6(3) . .
N1 C8 C15 C16 165.3(3) . .
C9 C8 C15 C16 -4.7(6) . .
Na1 C8 C15 C16 108.4(4) . .
N2 C15 C16 C17 4.4(6) . .
C8 C15 C16 C17 -170.4(4) . .
C15 C16 C17 C18 -2.8(6) . .
C16 C17 C18 C19 -0.9(6) . .
C15 N2 C19 C18 -1.3(5) . .
Al1 N2 C19 C18 165.1(3) . .
Na2 N2 C19 C18 -115.0(4) . .
C15 N2 C19 C20 -179.9(3) . .
Al1 N2 C19 C20 -13.5(4) . .
Na2 N2 C19 C20 66.4(2) . .
C15 N2 C19 Na2 113.7(3) . .
Al1 N2 C19 Na2 -79.9(2) . .
C17 C18 C19 N2 3.0(5) . .
C17 C18 C19 C20 -178.6(4) . .
C17 C18 C19 Na2 -100.2(4) . .
C27 N3 C20 C19 -170.8(3) . .
Al1 N3 C20 C19 9.1(4) . .
Na2 N3 C20 C19 -77.5(3) . .
C27 N3 C20 C21B 6.4(10) . .
Al1 N3 C20 C21B -173.7(9) . .
Na2 N3 C20 C21B 99.7(10) . .
C27 N3 C20 C21 17.4(6) . .
Al1 N3 C20 C21 -162.6(4) . .
Na2 N3 C20 C21 110.7(4) . .
C27 N3 C20 Na2 -93.3(3) . .
Al1 N3 C20 Na2 86.64(17) . .
N2 C19 C20 N3 1.8(4) . .
C18 C19 C20 N3 -176.7(3) . .
Na2 C19 C20 N3 82.0(3) . .
N2 C19 C20 C21B -175.8(8) . .
C18 C19 C20 C21B 5.7(9) . .
Na2 C19 C20 C21B -95.6(8) . .
N2 C19 C20 C21 173.0(4) . .
C18 C19 C20 C21 -5.5(7) . .
Na2 C19 C20 C21 -106.8(5) . .
N2 C19 C20 Na2 -80.2(3) . .
C18 C19 C20 Na2 101.3(4) . .
N3 C20 C21 C22 -146.2(4) . .
C19 C20 C21 C22 43.1(7) . .
Na2 C20 C21 C22 -48.3(6) . .
N3 C20 C21 C26 37.2(6) . .
C19 C20 C21 C26 -133.4(5) . .
Na2 C20 C21 C26 135.1(4) . .
C26 C21 C22 C23 0.0 . .
C20 C21 C22 C23 -176.6(7) . .
C21 C22 C23 C24 0.0 . .
C22 C23 C24 C25 0.0 . .
C23 C24 C25 C26 0.0 . .
C24 C25 C26 C21 0.0 . .
C22 C21 C26 C25 0.0 . .
C20 C21 C26 C25 176.5(8) . .
N3 C20 C21B C22B -127.7(11) . .
C19 C20 C21B C22B 49.4(15) . .
Na2 C20 C21B C22B -33.9(14) . .
N3 C20 C21B C26B 52.5(12) . .
C19 C20 C21B C26B -130.4(8) . .
Na2 C20 C21B C26B 146.3(8) . .
N3 C20 C21B Na2 -93.8(7) . .
C19 C20 C21B Na2 83.3(5) . .
C26B C21B C22B C23B 0.0 . .
C20 C21B C22B C23B -179.8(18) . .
Na2 C21B C22B C23B 153.1(9) . .
C21B C22B C23B C24B 0.0 . .
C22B C23B C24B C25B 0.0 . .
C23B C24B C25B C26B 0.0 . .
C24B C25B C26B C21B 0.0 . .
C22B C21B C26B C25B 0.0 . .
C20 C21B C26B C25B 179.8(15) . .
Na2 C21B C26B C25B -122.4(14) . .
C20 N3 C27 C28 -129.9(4) . .
Al1 N3 C27 C28 50.2(4) . .
Na2 N3 C27 C28 162.1(3) . .
C20 N3 C27 C32 53.2(4) . .
Al1 N3 C27 C32 -126.7(3) . .
Na2 N3 C27 C32 -14.8(4) . .
C20 N3 C27 Na2 145.9(3) . 2_656
Al1 N3 C27 Na2 -34.0(3) . 2_656
Na2 N3 C27 Na2 77.94(18) . 2_656
N3 C27 C28 C29 -179.2(3) . .
C32 C27 C28 C29 -2.1(5) . .
Na2 C27 C28 C29 -77.1(4) 2_656 .
N3 C27 C28 Na2 -102.1(3) . 2_656
C32 C27 C28 Na2 75.0(3) . 2_656
C27 C28 C29 C30 -0.5(6) . .
Na2 C28 C29 C30 -69.0(4) 2_656 .
C27 C28 C29 Na2 68.5(3) . 2_656
C28 C29 C30 C31 2.0(7) . .
Na2 C29 C30 C31 -55.0(4) 2_656 .
C29 C30 C31 C32 -0.9(7) . .
C30 C31 C32 O32 175.8(4) . .
C30 C31 C32 C27 -1.8(6) . .
C30 C31 C32 Na2 61.1(4) . 2_656
N3 C27 C32 O32 2.4(5) . .
C28 C27 C32 O32 -174.6(3) . .
Na2 C27 C32 O32 -103.2(3) 2_656 .
N3 C27 C32 C31 -179.9(3) . .
C28 C27 C32 C31 3.2(5) . .
Na2 C27 C32 C31 74.6(3) 2_656 .
N3 C27 C32 Na2 105.6(3) . 2_656
C28 C27 C32 Na2 -71.4(3) . 2_656
C31 C32 O32 C33 15.7(6) . .
C27 C32 O32 C33 -166.6(5) . .
Na2 C32 O32 C33 118.9(5) 2_656 .
C31 C32 O32 Na2 -160.9(3) . .
C27 C32 O32 Na2 16.8(4) . .
Na2 C32 O32 Na2 -57.7(3) 2_656 .
C37 O34 C34 C35 -9.4(13) . .
Na2 O34 C34 C35 150.4(7) . .
O34 C34 C35 C36 -6.3(13) . .
C34 C35 C36 C37 18.3(12) . .
C34 O34 C37 C36 21.3(12) . .
Na2 O34 C37 C36 -137.3(7) . .
C35 C36 C37 O34 -24.5(11) . .
C37B O34B C34B C35B -18(3) . .
Na2 O34B C34B C35B 148.2(18) . .
O34B C34B C35B C36B -5(3) . .
C34B C35B C36B C37B 25(3) . .
C34B O34B C37B C36B 34(2) . .
Na2 O34B C37B C36B -125(2) . .
C35B C36B C37B O34B -36(2) . .
C41 O38 C38 C39 3.4(12) . .
Na1 O38 C38 C39 156.3(8) . .
O38 C38 C39 C40 -25.2(14) . .
C38 C39 C40 C41 36.2(12) . .
C38 O38 C41 C40 20.1(10) . .
Na1 O38 C41 C40 -135.1(7) . .
C39 C40 C41 O38 -35.2(11) . .
C54 O51 C51 C52 36.5(11) . .
O51 C51 C52 C53 -42.7(12) . .
C51 C52 C53 C54 34.2(18) . .
C52 C53 C54 O51 -11(2) . .
C51 O51 C54 C53 -14.7(17) . .
C54B O51B C51B C52B -31(3) . .
O51B C51B C52B C53B 46(2) . .
C51B C52B C53B C54B -45(2) . .
C51B O51B C54B C53B 0(3) . .
C52B C53B C54B O51B 29(3) . .
